data_7241492
loop_
_publ_author_name
'Wzgarda-Raj, Kinga'
'Palusiak, Marcin'
'Wojtulewski, S\/lawomir'
'Rybarczyk-Pirek, Agnieszka J.'

_publ_section_title
;
 The role of sulfur interactions in crystal architecture: experimental and
 quantum theoretical studies on hydrogen, halogen, and chalcogen bonds in
 trithiocyanuric acid--pyridine N-oxide co-crystals
;
_journal_issue 2
_journal_name_full CrystEngComm
_journal_page_first 324
_journal_page_last 334
_journal_paper_doi 10.1039/D0CE01319F
_journal_volume 23
_journal_year 2021
_chemical_formula_moiety 'C3 H3 N3 S3, C5 H5 N O'
_chemical_formula_sum 'C8 H8 N4 O S3'
_chemical_formula_weight 272.36
_space_group_crystal_system monoclinic
_space_group_IT_number 15
_space_group_name_Hall '-C 2yc'
_space_group_name_H-M_alt 'C 1 2/c 1'
_atom_sites_solution_hydrogens difmap
_audit_creation_method SHELXL-2018/3
_audit_update_record
;
2020-06-21 deposited with the CCDC.	2020-11-06 downloaded from the CCDC.
;
_cell_angle_alpha 90
_cell_angle_beta 95.154(2)
_cell_angle_gamma 90
_cell_formula_units_Z 8
_cell_length_a 22.0734(4)
_cell_length_b 4.45460(10)
_cell_length_c 22.9310(4)
_cell_measurement_reflns_used 14615
_cell_measurement_temperature 293(2)
_cell_measurement_theta_max 76.3670
_cell_measurement_theta_min 3.8430
_cell_volume 2245.65(8)
_computing_structure_refinement 'SHELXL-2018/3 (Sheldrick, 2018)'
_computing_structure_solution 'SHELXT 2014/5 (Sheldrick, 2014)'
_diffrn_ambient_temperature 293(2)
_diffrn_detector_area_resol_mean 10.4052
_diffrn_measured_fraction_theta_full 1.000
_diffrn_measured_fraction_theta_max 1.000
_diffrn_measurement_device_type 'SuperNova, Dual, Cu at zero, Atlas'
_diffrn_measurement_method
;
CrysAlisPro 1.171.39.15e (Rigaku Oxford Diffraction, 2015)
;
_diffrn_radiation_type CuK\a
_diffrn_radiation_wavelength 1.54184
_diffrn_reflns_av_R_equivalents 0.0373
_diffrn_reflns_av_unetI/netI 0.0146
_diffrn_reflns_Laue_measured_fraction_full 1.000
_diffrn_reflns_Laue_measured_fraction_max 1.000
_diffrn_reflns_limit_h_max 26
_diffrn_reflns_limit_h_min -26
_diffrn_reflns_limit_k_max 5
_diffrn_reflns_limit_k_min -5
_diffrn_reflns_limit_l_max 25
_diffrn_reflns_limit_l_min -27
_diffrn_reflns_number 20354
_diffrn_reflns_point_group_measured_fraction_full 1.000
_diffrn_reflns_point_group_measured_fraction_max 1.000
_diffrn_reflns_theta_full 67.684
_diffrn_reflns_theta_max 68.497
_diffrn_reflns_theta_min 3.871
_diffrn_source 'micro-focus sealed X-ray tube'
_exptl_absorpt_coefficient_mu 5.925
_exptl_absorpt_correction_T_max 1.00000
_exptl_absorpt_correction_T_min 0.67242
_exptl_absorpt_correction_type multi-scan
_exptl_absorpt_process_details
;
CrysAlisPro 1.171.38.46 (Rigaku Oxford Diffraction, 2015)
Empirical absorption correction using spherical harmonics,
 implemented in SCALE3 ABSPACK scaling algorithm.
;
_exptl_crystal_colour colourless
_exptl_crystal_density_diffrn 1.611
_exptl_crystal_description plate
_exptl_crystal_F_000 1120
_exptl_crystal_size_max 0.173
_exptl_crystal_size_mid 0.130
_exptl_crystal_size_min 0.106
_refine_diff_density_max 0.287
_refine_diff_density_min -0.283
_refine_diff_density_rms 0.052
_refine_ls_extinction_coef 0.00054(6)
_refine_ls_extinction_expression Fc^*^=kFc[1+0.001xFc^2^\l^3^/sin(2\q)]^-1/4^
_refine_ls_extinction_method 'SHELXL-2018/3 (Sheldrick 2018)'
_refine_ls_goodness_of_fit_ref 1.042
_refine_ls_hydrogen_treatment refxyz
_refine_ls_matrix_type full
_refine_ls_number_parameters 170
_refine_ls_number_reflns 2079
_refine_ls_number_restraints 0
_refine_ls_restrained_S_all 1.042
_refine_ls_R_factor_all 0.0234
_refine_ls_R_factor_gt 0.0233
_refine_ls_shift/su_max 0.002
_refine_ls_shift/su_mean 0.000
_refine_ls_structure_factor_coef Fsqd
_refine_ls_weighting_details 'w=1/[\s^2^(Fo^2^)+(0.0369P)^2^+2.4173P] where P=(Fo^2^+2Fc^2^)/3'
_refine_ls_weighting_scheme calc
_refine_ls_wR_factor_gt 0.0621
_refine_ls_wR_factor_ref 0.0622
_reflns_Friedel_coverage 0.000
_reflns_number_gt 2060
_reflns_number_total 2079
_reflns_threshold_expression 'I > 2\s(I)'
_cod_data_source_file d0ce01319f2.cif
_cod_data_source_block structure_I
_cod_depositor_comments 'Adding full bibliography for 7241492--7241495.cif.'
_cod_original_sg_symbol_H-M 'C 2/c'
_cod_database_code 7241492
_shelx_shelxl_version_number 2018/3
_shelx_space_group_comment
;
The symmetry employed for this shelxl refinement is uniquely defined
by the following loop, which should always be used as a source of
symmetry information in preference to the above space-group names.
They are only intended as comments.
;

loop_
_space_group_symop_operation_xyz
'x, y, z'
'-x, y, -z+1/2'
'x+1/2, y+1/2, z'
'-x+1/2, y+1/2, -z+1/2'
'-x, -y, -z'
'x, -y, z-1/2'
'-x+1/2, -y+1/2, -z'
'x+1/2, -y+1/2, z-1/2'

loop_
_atom_site_label
_atom_site_type_symbol
_atom_site_fract_x
_atom_site_fract_y
_atom_site_fract_z
_atom_site_U_iso_or_equiv
_atom_site_adp_type
_atom_site_occupancy
_atom_site_site_symmetry_order
_atom_site_calc_flag
_atom_site_refinement_flags_posn
_atom_site_refinement_flags_adp
_atom_site_refinement_flags_occupancy
_atom_site_disorder_assembly
_atom_site_disorder_group
S6 S 0.58393(2) 1.13535(8) 0.46454(2) 0.01676(11) Uani 1 1 d . . . . .
S4 S 0.75226(2) 0.44067(8) 0.57287(2) 0.01914(12) Uani 1 1 d . . . . .
S2 S 0.52795(2) 0.43679(8) 0.63763(2) 0.02046(12) Uani 1 1 d . . . . .
O11 O 0.66406(5) 0.0188(2) 0.67293(4) 0.0214(2) Uani 1 1 d . . . . .
N3 N 0.63793(5) 0.4600(3) 0.59947(5) 0.0159(2) Uani 1 1 d . . . . .
N5 N 0.66282(5) 0.7855(3) 0.52669(5) 0.0161(2) Uani 1 1 d . . . . .
N1 N 0.56549(5) 0.7771(3) 0.55395(5) 0.0163(2) Uani 1 1 d . . . . .
N11 N 0.65161(5) 0.1083(3) 0.72600(5) 0.0175(2) Uani 1 1 d . . . . .
C2 C 0.57965(6) 0.5625(3) 0.59580(6) 0.0160(3) Uani 1 1 d . . . . .
C4 C 0.68139(6) 0.5674(3) 0.56640(6) 0.0159(3) Uani 1 1 d . . . . .
C6 C 0.60467(6) 0.8895(3) 0.51712(6) 0.0153(3) Uani 1 1 d . . . . .
C12 C 0.68797(6) 0.3139(3) 0.75482(6) 0.0215(3) Uani 1 1 d . . . . .
C16 C 0.60351(7) -0.0094(3) 0.75037(7) 0.0206(3) Uani 1 1 d . . . . .
C15 C 0.59172(7) 0.0759(3) 0.80615(7) 0.0232(3) Uani 1 1 d . . . . .
C14 C 0.62887(7) 0.2830(4) 0.83677(6) 0.0248(3) Uani 1 1 d . . . . .
C13 C 0.67764(7) 0.4019(4) 0.81057(7) 0.0249(3) Uani 1 1 d . . . . .
H3 H 0.6483(9) 0.316(5) 0.6266(9) 0.030 Uiso 1 1 d . U . . .
H5 H 0.6887(9) 0.851(5) 0.5031(9) 0.030 Uiso 1 1 d . U . . .
H1 H 0.5296(10) 0.835(5) 0.5491(8) 0.030 Uiso 1 1 d . U . . .
H12 H 0.7192(9) 0.388(4) 0.7346(9) 0.030 Uiso 1 1 d . U . . .
H16 H 0.5812(9) -0.150(5) 0.7269(8) 0.030 Uiso 1 1 d . U . . .
H15 H 0.5595(9) -0.015(5) 0.8234(9) 0.030 Uiso 1 1 d . U . . .
H14 H 0.6201(9) 0.340(4) 0.8748(9) 0.030 Uiso 1 1 d . U . . .
H13 H 0.7047(9) 0.540(5) 0.8296(9) 0.030 Uiso 1 1 d . U . . .

loop_
_atom_site_aniso_label
_atom_site_aniso_U_11
_atom_site_aniso_U_22
_atom_site_aniso_U_33
_atom_site_aniso_U_23
_atom_site_aniso_U_13
_atom_site_aniso_U_12
S6 0.01452(18) 0.01906(18) 0.01674(18) 0.00228(12) 0.00158(12) 0.00106(12)
S4 0.01325(18) 0.0233(2) 0.02096(19) 0.00473(13) 0.00194(13) 0.00176(12)
S2 0.01698(19) 0.0233(2) 0.02201(19) 0.00364(13) 0.00655(13) -0.00078(12)
O11 0.0271(5) 0.0220(5) 0.0160(5) -0.0010(4) 0.0064(4) 0.0036(4)
N3 0.0159(6) 0.0168(6) 0.0150(5) 0.0003(4) 0.0016(4) -0.0003(4)
N5 0.0128(5) 0.0187(6) 0.0171(5) 0.0020(5) 0.0030(4) -0.0009(4)
N1 0.0114(5) 0.0187(6) 0.0189(6) 0.0001(5) 0.0026(4) 0.0015(5)
N11 0.0190(6) 0.0180(5) 0.0158(6) 0.0015(4) 0.0028(4) 0.0037(5)
C2 0.0160(6) 0.0164(7) 0.0157(6) -0.0031(5) 0.0019(5) -0.0018(5)
C4 0.0158(6) 0.0165(6) 0.0153(6) -0.0029(5) 0.0006(5) -0.0021(5)
C6 0.0151(6) 0.0156(6) 0.0151(6) -0.0038(5) 0.0016(5) -0.0015(5)
C12 0.0181(7) 0.0216(7) 0.0250(7) 0.0005(6) 0.0036(6) -0.0001(6)
C16 0.0189(7) 0.0207(7) 0.0223(7) 0.0019(6) 0.0026(5) -0.0002(6)
C15 0.0225(7) 0.0250(7) 0.0231(7) 0.0052(6) 0.0075(6) 0.0041(6)
C14 0.0310(8) 0.0268(8) 0.0166(7) 0.0001(6) 0.0027(6) 0.0082(6)
C13 0.0265(8) 0.0239(7) 0.0235(8) -0.0029(6) -0.0028(6) 0.0014(6)

loop_
_atom_type_symbol
_atom_type_description
_atom_type_scat_dispersion_real
_atom_type_scat_dispersion_imag
_atom_type_scat_source
C C 0.0181 0.0091 'International Tables Vol C Tables 4.2.6.8 and 6.1.1.4'
H H 0.0000 0.0000 'International Tables Vol C Tables 4.2.6.8 and 6.1.1.4'
N N 0.0311 0.0180 'International Tables Vol C Tables 4.2.6.8 and 6.1.1.4'
O O 0.0492 0.0322 'International Tables Vol C Tables 4.2.6.8 and 6.1.1.4'
S S 0.3331 0.5567 'International Tables Vol C Tables 4.2.6.8 and 6.1.1.4'

loop_
_geom_angle_atom_site_label_1
_geom_angle_atom_site_label_2
_geom_angle_atom_site_label_3
_geom_angle
_geom_angle_site_symmetry_1
_geom_angle_site_symmetry_3
_geom_angle_publ_flag
C2 N3 C4 123.84(12) . . ?
C2 N3 H3 117.3(12) . . ?
C4 N3 H3 118.9(12) . . ?
C6 N5 C4 124.70(12) . . ?
C6 N5 H5 116.5(13) . . ?
C4 N5 H5 118.5(13) . . ?
C6 N1 C2 125.10(12) . . ?
C6 N1 H1 117.0(14) . . ?
C2 N1 H1 117.7(14) . . ?
O11 N11 C16 119.77(12) . . ?
O11 N11 C12 119.18(12) . . ?
C16 N11 C12 121.05(13) . . ?
N3 C2 N1 115.61(12) . . ?
N3 C2 S2 123.26(11) . . ?
N1 C2 S2 121.12(10) . . ?
N3 C4 N5 115.85(12) . . ?
N3 C4 S4 122.47(11) . . ?
N5 C4 S4 121.67(10) . . ?
N1 C6 N5 114.69(12) . . ?
N1 C6 S6 123.01(10) . . ?
N5 C6 S6 122.30(10) . . ?
N11 C12 C13 120.48(14) . . ?
N11 C12 H12 115.7(12) . . ?
C13 C12 H12 123.8(12) . . ?
N11 C16 C15 119.83(14) . . ?
N11 C16 H16 114.4(12) . . ?
C15 C16 H16 125.7(12) . . ?
C16 C15 C14 120.08(14) . . ?
C16 C15 H15 119.0(12) . . ?
C14 C15 H15 120.9(12) . . ?
C15 C14 C13 118.92(14) . . ?
C15 C14 H14 119.1(12) . . ?
C13 C14 H14 122.0(12) . . ?
C12 C13 C14 119.63(15) . . ?
C12 C13 H13 117.9(12) . . ?
C14 C13 H13 122.4(12) . . ?

loop_
_geom_bond_atom_site_label_1
_geom_bond_atom_site_label_2
_geom_bond_distance
_geom_bond_site_symmetry_2
_geom_bond_publ_flag
S6 C6 1.6624(14) . ?
S4 C4 1.6571(14) . ?
S2 C2 1.6530(14) . ?
O11 N11 1.3324(15) . ?
N3 C2 1.3608(18) . ?
N3 C4 1.3620(18) . ?
N3 H3 0.91(2) . ?
N5 C6 1.3637(18) . ?
N5 C4 1.3690(18) . ?
N5 H5 0.87(2) . ?
N1 C6 1.3575(18) . ?
N1 C2 1.3706(18) . ?
N1 H1 0.83(2) . ?
N11 C16 1.3494(19) . ?
N11 C12 1.3506(19) . ?
C12 C13 1.376(2) . ?
C12 H12 0.93(2) . ?
C16 C15 1.381(2) . ?
C16 H16 0.94(2) . ?
C15 C14 1.383(2) . ?
C15 H15 0.94(2) . ?
C14 C13 1.385(2) . ?
C14 H14 0.94(2) . ?
C13 H13 0.94(2) . ?

loop_
_geom_hbond_atom_site_label_D
_geom_hbond_atom_site_label_H
_geom_hbond_atom_site_label_A
_geom_hbond_distance_DH
_geom_hbond_distance_HA
_geom_hbond_distance_DA
_geom_hbond_angle_DHA
_geom_hbond_site_symmetry_A
_geom_hbond_publ_flag
N3 H3 O11 0.91(2) 1.71(2) 2.6188(16) 174.3(19) . yes

loop_
_geom_torsion_atom_site_label_1
_geom_torsion_atom_site_label_2
_geom_torsion_atom_site_label_3
_geom_torsion_atom_site_label_4
_geom_torsion
_geom_torsion_site_symmetry_1
_geom_torsion_site_symmetry_2
_geom_torsion_site_symmetry_3
_geom_torsion_site_symmetry_4
_geom_torsion_publ_flag
C4 N3 C2 N1 2.94(19) . . . . ?
C4 N3 C2 S2 -178.12(10) . . . . ?
C6 N1 C2 N3 0.1(2) . . . . ?
C6 N1 C2 S2 -178.87(10) . . . . ?
C2 N3 C4 N5 -1.79(19) . . . . ?
C2 N3 C4 S4 178.96(10) . . . . ?
C6 N5 C4 N3 -2.58(19) . . . . ?
C6 N5 C4 S4 176.68(10) . . . . ?
C2 N1 C6 N5 -3.89(19) . . . . ?
C2 N1 C6 S6 176.31(10) . . . . ?
C4 N5 C6 N1 5.20(19) . . . . ?
C4 N5 C6 S6 -175.00(10) . . . . ?
O11 N11 C12 C13 -177.48(13) . . . . ?
C16 N11 C12 C13 1.8(2) . . . . ?
O11 N11 C16 C15 177.89(13) . . . . ?
C12 N11 C16 C15 -1.4(2) . . . . ?
N11 C16 C15 C14 0.5(2) . . . . ?
C16 C15 C14 C13 0.0(2) . . . . ?
N11 C12 C13 C14 -1.3(2) . . . . ?
C15 C14 C13 C12 0.4(2) . . . . ?
